data_7047629
loop_
_publ_author_name
'\<Skoch, Karel'
'C\'isa\<rov\'a, Ivana'
'Uhl\'ik, Filip'
'\<St\<epni\<cka, Petr'

_publ_section_title
;
 Comparing the reactivity of isomeric phosphinoferrocene nitrile and
 isocyanide in Pd(ii) complexes: synthesis of simple coordination
 compounds vs. preparation of P-chelated insertion products and
 Fischer-type carbenes.
;
_journal_issue 45
_journal_name_full 'Dalton transactions (Cambridge, England : 2003)'
_journal_page_first 16082
_journal_page_last 16101
_journal_paper_doi 10.1039/c8dt03564d
_journal_volume 47
_journal_year 2018
_chemical_formula_moiety 'C32 H30 Cl Fe N2 P Pd'
_chemical_formula_sum 'C32 H30 Cl Fe N2 P Pd'
_chemical_formula_weight 671.25
_space_group_crystal_system monoclinic
_space_group_IT_number 14
_space_group_name_Hall '-P 2yn'
_space_group_name_H-M_alt 'P 1 21/n 1'
_symmetry_space_group_name_Hall '-P 2yn'
_symmetry_space_group_name_H-M 'P 1 21/n 1'
_atom_sites_solution_hydrogens geom
_atom_sites_solution_primary direct
_atom_sites_solution_secondary difmap
_audit_creation_method SHELXL-2014/7
_audit_update_record
;
2018-07-23 deposited with the CCDC.
2018-09-21 downloaded from the CCDC.
;
_cell_angle_alpha 90
_cell_angle_beta 100.3230(10)
_cell_angle_gamma 90
_cell_formula_units_Z 4
_cell_length_a 13.9367(5)
_cell_length_b 11.4282(4)
_cell_length_c 18.0078(6)
_cell_measurement_reflns_used 9907
_cell_measurement_temperature 150(2)
_cell_measurement_theta_max 27.49
_cell_measurement_theta_min 2.47
_cell_volume 2821.70(17)
_computing_cell_refinement 'SAINT V8.37A (Bruker AXS Inc., 2015)'
_computing_data_collection 'Bruker Instrument Service v2016.1.0.1'
_computing_data_reduction 'SAINT V8.37A (Bruker AXS Inc., 2015)'
_computing_molecular_graphics 'PLATON (Spek, 2003)'
_computing_publication_material 'PLATON (Spek, 2003)'
_computing_structure_refinement 'SHELXL-2014/7 (Sheldrick, 2014)'
_computing_structure_solution 'XT, VERSION 2014/5'
_diffrn_ambient_temperature 150(2)
_diffrn_measured_fraction_theta_full 1.000
_diffrn_measured_fraction_theta_max 0.999
_diffrn_measurement_device_type 'Bruker APEX-II CCD'
_diffrn_measurement_method '\f and \w scans'
_diffrn_radiation_monochromator graphite
_diffrn_radiation_source 'fine-focus sealed tube'
_diffrn_radiation_type MoK\a
_diffrn_radiation_wavelength 0.71073
_diffrn_reflns_av_R_equivalents 0.0212
_diffrn_reflns_av_unetI/netI 0.0202
_diffrn_reflns_Laue_measured_fraction_full 1.000
_diffrn_reflns_Laue_measured_fraction_max 0.999
_diffrn_reflns_limit_h_max 17
_diffrn_reflns_limit_h_min -18
_diffrn_reflns_limit_k_max 14
_diffrn_reflns_limit_k_min -14
_diffrn_reflns_limit_l_max 23
_diffrn_reflns_limit_l_min -22
_diffrn_reflns_number 25368
_diffrn_reflns_point_group_measured_fraction_full 1.000
_diffrn_reflns_point_group_measured_fraction_max 0.999
_diffrn_reflns_theta_full 25.242
_diffrn_reflns_theta_max 27.501
_diffrn_reflns_theta_min 1.707
_exptl_absorpt_coefficient_mu 1.327
_exptl_absorpt_correction_T_max 0.82
_exptl_absorpt_correction_T_min 0.71
_exptl_absorpt_correction_type numerical
_exptl_absorpt_process_details 'SADABS-2014/5 - Bruker'
_exptl_crystal_colour orange
_exptl_crystal_density_diffrn 1.580
_exptl_crystal_description prism
_exptl_crystal_F_000 1360
_exptl_crystal_size_max 0.31
_exptl_crystal_size_mid 0.19
_exptl_crystal_size_min 0.16
_refine_diff_density_max 0.749
_refine_diff_density_min -0.513
_refine_diff_density_rms 0.059
_refine_ls_extinction_method none
_refine_ls_goodness_of_fit_ref 1.040
_refine_ls_hydrogen_treatment constr
_refine_ls_matrix_type full
_refine_ls_number_parameters 345
_refine_ls_number_reflns 6479
_refine_ls_number_restraints 0
_refine_ls_restrained_S_all 1.040
_refine_ls_R_factor_all 0.0278
_refine_ls_R_factor_gt 0.0220
_refine_ls_shift/su_max 0.003
_refine_ls_shift/su_mean 0.000
_refine_ls_structure_factor_coef Fsqd
_refine_ls_weighting_details 'w=1/[\s^2^(Fo^2^)+(0.0189P)^2^+2.1245P] where P=(Fo^2^+2Fc^2^)/3'
_refine_ls_weighting_scheme calc
_refine_ls_wR_factor_gt 0.0488
_refine_ls_wR_factor_ref 0.0507
_reflns_Friedel_coverage 0.000
_reflns_number_gt 5669
_reflns_number_total 6479
_reflns_threshold_expression 'I > 2\s(I)'
_cod_data_source_file c8dt03564d6.cif
_cod_data_source_block jh1
_cod_depositor_comments 'Adding full bibliography for 7047627--7047638.cif.'
_cod_database_code 7047629
_shelx_shelxl_version_number 2014/7
_shelx_space_group_comment
;
The symmetry employed for this shelxl refinement is uniquely defined
by the following loop, which should always be used as a source of
symmetry information in preference to the above space-group names.
They are only intended as comments.
;
_shelx_estimated_absorpt_t_min 0.684
_shelx_estimated_absorpt_t_max 0.816

loop_
_space_group_symop_operation_xyz
'x, y, z'
'-x+1/2, y+1/2, -z+1/2'
'-x, -y, -z'
'x-1/2, -y-1/2, z-1/2'

loop_
_atom_site_label
_atom_site_type_symbol
_atom_site_fract_x
_atom_site_fract_y
_atom_site_fract_z
_atom_site_U_iso_or_equiv
_atom_site_adp_type
_atom_site_occupancy
_atom_site_site_symmetry_order
_atom_site_calc_flag
_atom_site_refinement_flags_posn
_atom_site_refinement_flags_adp
Pd Pd 0.59911(2) 0.25371(2) 0.34137(2) 0.01343(4) Uani 1 1 d . .
Fe Fe 0.28150(2) 0.36539(2) 0.29391(2) 0.01891(6) Uani 1 1 d . .
Cl Cl 0.49023(3) 0.09188(4) 0.30826(3) 0.02745(11) Uani 1 1 d . .
P P 0.52105(3) 0.37309(4) 0.25161(2) 0.01229(9) Uani 1 1 d . .
N1 N 0.50929(14) 0.35805(19) 0.48254(10) 0.0394(5) Uani 1 1 d . .
N2 N 0.67827(11) 0.15506(13) 0.43496(9) 0.0210(3) Uani 1 1 d . .
C1 C 0.33354(15) 0.35892(18) 0.40754(10) 0.0263(4) Uani 1 1 d . .
C2 C 0.27664(16) 0.25716(19) 0.38298(11) 0.0305(5) Uani 1 1 d . .
H2 H 0.2985 0.1783 0.3871 0.037 Uiso 1 1 calc R U
C3 C 0.18172(16) 0.2964(2) 0.35137(12) 0.0360(5) Uani 1 1 d . .
H3 H 0.1282 0.2478 0.3308 0.043 Uiso 1 1 calc R U
C4 C 0.17978(16) 0.4202(2) 0.35552(13) 0.0377(5) Uani 1 1 d . .
H4 H 0.1249 0.4685 0.3382 0.045 Uiso 1 1 calc R U
C5 C 0.27334(16) 0.4596(2) 0.38982(12) 0.0331(5) Uani 1 1 d . .
H5 H 0.2926 0.5388 0.3993 0.040 Uiso 1 1 calc R U
C6 C 0.38878(12) 0.37023(16) 0.22945(9) 0.0158(3) Uani 1 1 d . .
C7 C 0.32793(13) 0.26978(17) 0.21070(10) 0.0200(4) Uani 1 1 d . .
H7 H 0.3489 0.1905 0.2140 0.024 Uiso 1 1 calc R U
C8 C 0.23054(13) 0.30930(19) 0.18627(11) 0.0260(4) Uani 1 1 d . .
H8 H 0.1754 0.2607 0.1705 0.031 Uiso 1 1 calc R U
C9 C 0.22957(14) 0.43309(19) 0.18939(11) 0.0273(4) Uani 1 1 d . .
H9 H 0.1739 0.4817 0.1761 0.033 Uiso 1 1 calc R U
C10 C 0.32663(13) 0.47179(17) 0.21587(10) 0.0220(4) Uani 1 1 d . .
H10 H 0.3470 0.5509 0.2233 0.026 Uiso 1 1 calc R U
C11 C 0.43151(16) 0.35816(19) 0.44741(11) 0.0289(4) Uani 1 1 d . .
C12 C 0.55306(12) 0.34212(15) 0.15956(9) 0.0155(3) Uani 1 1 d . .
C13 C 0.64182(14) 0.28838(16) 0.15599(11) 0.0213(4) Uani 1 1 d . .
H13 H 0.6847 0.2672 0.2011 0.026 Uiso 1 1 calc R U
C14 C 0.66779(16) 0.26568(17) 0.08617(12) 0.0302(5) Uani 1 1 d . .
H14 H 0.7287 0.2301 0.0838 0.036 Uiso 1 1 calc R U
C15 C 0.60511(17) 0.2949(2) 0.02063(12) 0.0345(5) Uani 1 1 d . .
H15 H 0.6227 0.2785 -0.0269 0.041 Uiso 1 1 calc R U
C16 C 0.51690(16) 0.3477(2) 0.02357(11) 0.0320(5) Uani 1 1 d . .
H16 H 0.4741 0.3678 -0.0219 0.038 Uiso 1 1 calc R U
C17 C 0.49049(14) 0.37169(18) 0.09264(10) 0.0234(4) Uani 1 1 d . .
H17 H 0.4297 0.4083 0.0945 0.028 Uiso 1 1 calc R U
C18 C 0.54102(12) 0.53055(15) 0.26498(10) 0.0157(3) Uani 1 1 d . .
C19 C 0.55643(13) 0.60277(16) 0.20607(10) 0.0195(4) Uani 1 1 d . .
H19 H 0.5585 0.5699 0.1579 0.023 Uiso 1 1 calc R U
C20 C 0.56884(14) 0.72286(16) 0.21707(12) 0.0258(4) Uani 1 1 d . .
H20 H 0.5809 0.7711 0.1768 0.031 Uiso 1 1 calc R U
C21 C 0.56374(15) 0.77170(16) 0.28582(13) 0.0290(4) Uani 1 1 d . .
H21 H 0.5709 0.8538 0.2929 0.035 Uiso 1 1 calc R U
C22 C 0.54811(16) 0.70073(18) 0.34495(12) 0.0296(4) Uani 1 1 d . .
H22 H 0.5444 0.7345 0.3925 0.036 Uiso 1 1 calc R U
C23 C 0.53785(14) 0.58001(17) 0.33502(11) 0.0234(4) Uani 1 1 d . .
H23 H 0.5287 0.5317 0.3761 0.028 Uiso 1 1 calc R U
C31 C 0.71607(12) 0.35927(15) 0.36611(10) 0.0175(3) Uani 1 1 d . .
C32 C 0.77231(13) 0.33464(16) 0.43774(11) 0.0218(4) Uani 1 1 d . .
C33 C 0.86172(14) 0.38947(18) 0.46159(12) 0.0296(5) Uani 1 1 d . .
H33 H 0.8979 0.3735 0.5104 0.036 Uiso 1 1 calc R U
C34 C 0.89818(15) 0.46705(18) 0.41457(13) 0.0321(5) Uani 1 1 d . .
H34 H 0.9591 0.5045 0.4312 0.039 Uiso 1 1 calc R U
C35 C 0.84583(14) 0.48989(16) 0.34339(12) 0.0259(4) Uani 1 1 d . .
H35 H 0.8715 0.5415 0.3105 0.031 Uiso 1 1 calc R U
C36 C 0.75517(13) 0.43697(15) 0.31978(11) 0.0203(4) Uani 1 1 d . .
H36 H 0.7193 0.4543 0.2710 0.024 Uiso 1 1 calc R U
C37 C 0.73263(15) 0.24578(18) 0.48522(11) 0.0264(4) Uani 1 1 d . .
H37A H 0.7867 0.2089 0.5206 0.032 Uiso 1 1 calc R U
H37B H 0.6885 0.2841 0.5151 0.032 Uiso 1 1 calc R U
C38 C 0.74665(15) 0.07649(18) 0.40502(12) 0.0303(5) Uani 1 1 d . .
H38A H 0.7866 0.0342 0.4468 0.045 Uiso 1 1 calc R U
H38B H 0.7890 0.1229 0.3784 0.045 Uiso 1 1 calc R U
H38C H 0.7096 0.0203 0.3700 0.045 Uiso 1 1 calc R U
C39 C 0.61907(16) 0.08441(19) 0.47877(12) 0.0336(5) Uani 1 1 d . .
H39A H 0.5834 0.0243 0.4461 0.050 Uiso 1 1 calc R U
H39B H 0.5726 0.1353 0.4981 0.050 Uiso 1 1 calc R U
H39C H 0.6620 0.0468 0.5211 0.050 Uiso 1 1 calc R U

loop_
_atom_site_aniso_label
_atom_site_aniso_U_11
_atom_site_aniso_U_22
_atom_site_aniso_U_33
_atom_site_aniso_U_23
_atom_site_aniso_U_13
_atom_site_aniso_U_12
Pd 0.01301(6) 0.01299(6) 0.01365(6) 0.00158(5) 0.00062(4) -0.00125(5)
Fe 0.01674(12) 0.02370(14) 0.01798(13) 0.00036(11) 0.00767(10) 0.00087(10)
Cl 0.0214(2) 0.0181(2) 0.0396(3) 0.00404(19) -0.00343(19) -0.00706(17)
P 0.01263(19) 0.0134(2) 0.01098(19) 0.00024(16) 0.00243(15) -0.00022(16)
N1 0.0374(11) 0.0543(13) 0.0264(10) -0.0016(9) 0.0057(8) 0.0057(9)
N2 0.0212(8) 0.0202(8) 0.0198(8) 0.0042(6) -0.0014(6) 0.0000(6)
C1 0.0306(10) 0.0344(11) 0.0157(9) 0.0015(8) 0.0096(8) 0.0001(9)
C2 0.0385(12) 0.0327(11) 0.0229(10) 0.0056(9) 0.0126(9) -0.0034(9)
C3 0.0270(11) 0.0555(14) 0.0296(11) 0.0048(11) 0.0162(9) -0.0081(10)
C4 0.0314(11) 0.0552(15) 0.0317(12) 0.0008(11) 0.0194(9) 0.0128(11)
C5 0.0408(12) 0.0353(12) 0.0264(11) -0.0054(9) 0.0143(9) 0.0072(10)
C6 0.0142(8) 0.0216(9) 0.0122(8) 0.0018(7) 0.0040(6) 0.0011(7)
C7 0.0168(8) 0.0265(10) 0.0167(8) -0.0037(7) 0.0032(7) -0.0010(7)
C8 0.0159(9) 0.0404(12) 0.0213(10) -0.0025(9) 0.0022(7) -0.0019(8)
C9 0.0181(9) 0.0403(12) 0.0237(10) 0.0086(9) 0.0042(8) 0.0075(8)
C10 0.0194(9) 0.0243(10) 0.0237(9) 0.0069(8) 0.0073(7) 0.0049(7)
C11 0.0382(12) 0.0337(11) 0.0173(9) -0.0006(8) 0.0114(9) 0.0025(9)
C12 0.0187(8) 0.0142(8) 0.0146(8) -0.0017(6) 0.0057(7) -0.0039(7)
C13 0.0237(9) 0.0176(8) 0.0239(9) -0.0017(7) 0.0080(8) -0.0005(7)
C14 0.0320(11) 0.0257(10) 0.0382(12) -0.0075(9) 0.0209(9) -0.0018(8)
C15 0.0488(13) 0.0364(12) 0.0242(11) -0.0113(9) 0.0220(10) -0.0124(10)
C16 0.0389(12) 0.0426(13) 0.0148(9) -0.0029(9) 0.0052(8) -0.0104(10)
C17 0.0225(9) 0.0316(10) 0.0164(9) -0.0015(8) 0.0043(7) -0.0026(8)
C18 0.0138(8) 0.0150(8) 0.0183(8) 0.0000(7) 0.0026(6) -0.0001(6)
C19 0.0206(9) 0.0197(9) 0.0182(9) 0.0020(7) 0.0030(7) -0.0010(7)
C20 0.0270(10) 0.0191(9) 0.0305(11) 0.0067(8) 0.0032(8) -0.0036(7)
C21 0.0298(10) 0.0144(9) 0.0423(12) -0.0029(8) 0.0053(9) -0.0017(8)
C22 0.0369(12) 0.0241(10) 0.0288(11) -0.0092(9) 0.0084(9) -0.0021(9)
C23 0.0303(10) 0.0199(9) 0.0208(9) -0.0002(7) 0.0070(8) -0.0009(8)
C31 0.0151(8) 0.0143(8) 0.0219(9) -0.0031(7) 0.0003(7) 0.0006(7)
C32 0.0204(9) 0.0196(9) 0.0230(9) -0.0045(7) -0.0025(7) 0.0006(7)
C33 0.0248(10) 0.0279(11) 0.0309(11) -0.0075(9) -0.0092(8) -0.0007(8)
C34 0.0216(10) 0.0247(10) 0.0462(13) -0.0109(9) -0.0040(9) -0.0071(8)
C35 0.0217(9) 0.0136(8) 0.0429(12) -0.0044(8) 0.0071(8) -0.0033(7)
C36 0.0171(8) 0.0157(8) 0.0275(10) -0.0012(7) 0.0027(7) 0.0003(7)
C37 0.0276(10) 0.0310(10) 0.0171(9) 0.0003(8) -0.0055(7) 0.0014(9)
C38 0.0268(10) 0.0230(10) 0.0381(12) 0.0022(9) -0.0023(9) 0.0066(8)
C39 0.0396(12) 0.0329(11) 0.0271(11) 0.0145(9) 0.0025(9) -0.0048(10)

loop_
_atom_type_symbol
_atom_type_description
_atom_type_scat_dispersion_real
_atom_type_scat_dispersion_imag
_atom_type_scat_source
C C 0.0033 0.0016 'International Tables Vol C Tables 4.2.6.8 and 6.1.1.4'
H H 0.0000 0.0000 'International Tables Vol C Tables 4.2.6.8 and 6.1.1.4'
N N 0.0061 0.0033 'International Tables Vol C Tables 4.2.6.8 and 6.1.1.4'
P P 0.1023 0.0942 'International Tables Vol C Tables 4.2.6.8 and 6.1.1.4'
Cl Cl 0.1484 0.1585 'International Tables Vol C Tables 4.2.6.8 and 6.1.1.4'
Fe Fe 0.3463 0.8444 'International Tables Vol C Tables 4.2.6.8 and 6.1.1.4'
Pd Pd -0.9988 1.0072 'International Tables Vol C Tables 4.2.6.8 and 6.1.1.4'

loop_
_geom_angle_atom_site_label_1
_geom_angle_atom_site_label_2
_geom_angle_atom_site_label_3
_geom_angle
C31 Pd N2 81.95(7)
C31 Pd P 93.67(5)
N2 Pd P 173.96(4)
C31 Pd Cl 165.54(5)
N2 Pd Cl 90.20(4)
P Pd Cl 94.952(16)
C3 Fe C2 40.70(9)
C3 Fe C10 154.67(9)
C2 Fe C10 164.17(8)
C3 Fe C9 116.97(9)
C2 Fe C9 154.05(9)
C10 Fe C9 40.74(8)
C3 Fe C8 101.99(9)
C2 Fe C8 120.10(9)
C10 Fe C8 68.38(8)
C9 Fe C8 40.53(8)
C3 Fe C1 68.26(9)
C2 Fe C1 41.07(8)
C10 Fe C1 127.76(8)
C9 Fe C1 159.76(9)
C8 Fe C1 159.64(9)
C3 Fe C4 40.63(10)
C2 Fe C4 68.61(9)
C10 Fe C4 121.28(9)
C9 Fe C4 102.58(9)
C8 Fe C4 116.93(9)
C1 Fe C4 67.98(9)
C3 Fe C7 119.93(9)
C2 Fe C7 108.13(8)
C10 Fe C7 68.77(8)
C9 Fe C7 68.58(8)
C8 Fe C7 40.68(7)
C1 Fe C7 127.57(8)
C4 Fe C7 153.94(9)
C3 Fe C6 158.73(9)
C2 Fe C6 126.34(8)
C10 Fe C6 41.28(7)
C9 Fe C6 69.05(7)
C8 Fe C6 68.69(7)
C1 Fe C6 113.77(7)
C4 Fe C6 160.64(9)
C7 Fe C6 40.84(7)
C3 Fe C5 68.29(10)
C2 Fe C5 69.01(9)
C10 Fe C5 109.67(9)
C9 Fe C5 120.77(9)
C8 Fe C5 154.00(8)
C1 Fe C5 40.70(8)
C4 Fe C5 40.26(9)
C7 Fe C5 164.84(8)
C6 Fe C5 128.09(8)
C6 P C12 101.57(8)
C6 P C18 99.85(8)
C12 P C18 104.70(8)
C6 P Pd 119.34(6)
C12 P Pd 111.74(6)
C18 P Pd 117.44(6)
C39 N2 C38 108.68(16)
C39 N2 C37 109.09(15)
C38 N2 C37 110.66(15)
C39 N2 Pd 116.45(12)
C38 N2 Pd 107.74(12)
C37 N2 Pd 104.11(11)
C11 C1 C5 126.2(2)
C11 C1 C2 125.3(2)
C5 C1 C2 108.37(18)
C11 C1 Fe 129.82(14)
C5 C1 Fe 70.01(11)
C2 C1 Fe 69.09(11)
C3 C2 C1 107.0(2)
C3 C2 Fe 69.61(12)
C1 C2 Fe 69.84(11)
C3 C2 H2 126.5
C1 C2 H2 126.5
Fe C2 H2 125.6
C2 C3 C4 108.7(2)
C2 C3 Fe 69.69(11)
C4 C3 Fe 70.20(12)
C2 C3 H3 125.7
C4 C3 H3 125.7
Fe C3 H3 126.0
C5 C4 C3 108.4(2)
C5 C4 Fe 70.14(12)
C3 C4 Fe 69.18(12)
C5 C4 H4 125.8
C3 C4 H4 125.8
Fe C4 H4 126.5
C4 C5 C1 107.5(2)
C4 C5 Fe 69.59(12)
C1 C5 Fe 69.29(11)
C4 C5 H5 126.3
C1 C5 H5 126.3
Fe C5 H5 126.4
C7 C6 C10 107.03(15)
C7 C6 P 127.00(13)
C10 C6 P 125.32(14)
C7 C6 Fe 69.55(10)
C10 C6 Fe 68.97(10)
P C6 Fe 133.68(9)
C8 C7 C6 108.08(17)
C8 C7 Fe 69.42(11)
C6 C7 Fe 69.60(10)
C8 C7 H7 126.0
C6 C7 H7 126.0
Fe C7 H7 126.6
C9 C8 C7 108.67(17)
C9 C8 Fe 69.71(12)
C7 C8 Fe 69.90(10)
C9 C8 H8 125.7
C7 C8 H8 125.7
Fe C8 H8 126.3
C8 C9 C10 107.99(17)
C8 C9 Fe 69.76(11)
C10 C9 Fe 69.53(11)
C8 C9 H9 126.0
C10 C9 H9 126.0
Fe C9 H9 126.3
C9 C10 C6 108.23(17)
C9 C10 Fe 69.73(11)
C6 C10 Fe 69.74(10)
C9 C10 H10 125.9
C6 C10 H10 125.9
Fe C10 H10 126.2
N1 C11 C1 177.0(2)
C13 C12 C17 119.29(16)
C13 C12 P 119.38(14)
C17 C12 P 121.32(13)
C12 C13 C14 120.01(18)
C12 C13 H13 120.0
C14 C13 H13 120.0
C15 C14 C13 120.03(19)
C15 C14 H14 120.0
C13 C14 H14 120.0
C14 C15 C16 120.38(19)
C14 C15 H15 119.8
C16 C15 H15 119.8
C15 C16 C17 120.2(2)
C15 C16 H16 119.9
C17 C16 H16 119.9
C16 C17 C12 120.09(18)
C16 C17 H17 120.0
C12 C17 H17 120.0
C23 C18 C19 119.02(16)
C23 C18 P 119.37(13)
C19 C18 P 121.58(13)
C18 C19 C20 120.55(18)
C18 C19 H19 119.7
C20 C19 H19 119.7
C21 C20 C19 120.28(18)
C21 C20 H20 119.9
C19 C20 H20 119.9
C20 C21 C22 119.73(18)
C20 C21 H21 120.1
C22 C21 H21 120.1
C21 C22 C23 120.44(19)
C21 C22 H22 119.8
C23 C22 H22 119.8
C18 C23 C22 119.95(18)
C18 C23 H23 120.0
C22 C23 H23 120.0
C36 C31 C32 117.44(16)
C36 C31 Pd 129.57(13)
C32 C31 Pd 112.19(13)
C33 C32 C31 120.77(18)
C33 C32 C37 122.10(17)
C31 C32 C37 117.11(16)
C34 C33 C32 120.41(19)
C34 C33 H33 119.8
C32 C33 H33 119.8
C35 C34 C33 119.86(18)
C35 C34 H34 120.1
C33 C34 H34 120.1
C34 C35 C36 119.96(19)
C34 C35 H35 120.0
C36 C35 H35 120.0
C31 C36 C35 121.52(18)
C31 C36 H36 119.2
C35 C36 H36 119.2
N2 C37 C32 108.96(15)
N2 C37 H37A 109.9
C32 C37 H37A 109.9
N2 C37 H37B 109.9
C32 C37 H37B 109.9
H37A C37 H37B 108.3
N2 C38 H38A 109.5
N2 C38 H38B 109.5
H38A C38 H38B 109.5
N2 C38 H38C 109.5
H38A C38 H38C 109.5
H38B C38 H38C 109.5
N2 C39 H39A 109.5
N2 C39 H39B 109.5
H39A C39 H39B 109.5
N2 C39 H39C 109.5
H39A C39 H39C 109.5
H39B C39 H39C 109.5

loop_
_geom_bond_atom_site_label_1
_geom_bond_atom_site_label_2
_geom_bond_distance
Pd C31 2.0125(17)
Pd N2 2.1592(15)
Pd P 2.2421(4)
Pd Cl 2.3988(5)
Fe C3 2.035(2)
Fe C2 2.036(2)
Fe C10 2.0410(18)
Fe C9 2.0436(19)
Fe C8 2.0443(19)
Fe C1 2.0463(19)
Fe C4 2.049(2)
Fe C7 2.0506(18)
Fe C6 2.0513(17)
Fe C5 2.056(2)
P C6 1.8152(17)
P C12 1.8268(17)
P C18 1.8302(17)
N1 C11 1.153(3)
N2 C39 1.479(2)
N2 C38 1.480(2)
N2 C37 1.491(2)
C1 C11 1.424(3)
C1 C5 1.427(3)
C1 C2 1.432(3)
C2 C3 1.416(3)
C2 H2 0.9500
C3 C4 1.418(3)
C3 H3 0.9500
C4 C5 1.413(3)
C4 H4 0.9500
C5 H5 0.9500
C6 C7 1.431(2)
C6 C10 1.443(2)
C7 C8 1.423(3)
C7 H7 0.9500
C8 C9 1.416(3)
C8 H8 0.9500
C9 C10 1.422(3)
C9 H9 0.9500
C10 H10 0.9500
C12 C13 1.393(2)
C12 C17 1.397(2)
C13 C14 1.394(3)
C13 H13 0.9500
C14 C15 1.378(3)
C14 H14 0.9500
C15 C16 1.379(3)
C15 H15 0.9500
C16 C17 1.386(3)
C16 H16 0.9500
C17 H17 0.9500
C18 C23 1.390(2)
C18 C19 1.391(2)
C19 C20 1.393(3)
C19 H19 0.9500
C20 C21 1.371(3)
C20 H20 0.9500
C21 C22 1.386(3)
C21 H21 0.9500
C22 C23 1.395(3)
C22 H22 0.9500
C23 H23 0.9500
C31 C36 1.394(3)
C31 C32 1.412(2)
C32 C33 1.392(3)
C32 C37 1.496(3)
C33 C34 1.384(3)
C33 H33 0.9500
C34 C35 1.381(3)
C34 H34 0.9500
C35 C36 1.397(2)
C35 H35 0.9500
C36 H36 0.9500
C37 H37A 0.9900
C37 H37B 0.9900
C38 H38A 0.9800
C38 H38B 0.9800
C38 H38C 0.9800
C39 H39A 0.9800
C39 H39B 0.9800
C39 H39C 0.9800
